data_9004615
loop_
_publ_author_name
'Huminicki, D. M. C.'
'Hawthorne, F. C.'

_publ_section_title
;
 Refinement of the crystal structure of swedenborgite
;
_journal_name_full 'The Canadian Mineralogist'
_journal_page_first 153
_journal_page_last 158
_journal_paper_doi 10.2113/gscanmin.39.1.153
_journal_volume 39
_journal_year 2001
_chemical_formula_sum 'Be4 Ca0.04 Na0.89 O7 Sb'
_chemical_name_mineral Swedenborgite
_space_group_IT_number 186
_symmetry_space_group_name_Hall 'P 6c -2c'
_symmetry_space_group_name_H-M 'P 63 m c'
_cell_angle_alpha 90
_cell_angle_beta 90
_cell_angle_gamma 120
_cell_length_a 5.4317
_cell_length_b 5.4317
_cell_length_c 8.8571
_cell_formula_units_Z 2
_cell_volume 226.305
_database_code_amcsd 0005708
_exptl_crystal_density_diffrn 4.283
_cod_original_formula_sum 'Sb Na.89 Ca.04 Be4 O7'
_cod_database_code 9004615

loop_
_space_group_symop_operation_xyz
x,y,z
-x,-x+y,1/2+z
x-y,x,1/2+z
-y,-x,z
-y,x-y,z
x-y,-y,1/2+z
-x,-y,1/2+z
x,x-y,z
-x+y,-x,z
y,x,1/2+z
y,-x+y,1/2+z
-x+y,y,z

loop_
_atom_site_aniso_label
_atom_site_aniso_U_11
_atom_site_aniso_U_22
_atom_site_aniso_U_33
_atom_site_aniso_U_12
_atom_site_aniso_U_13
_atom_site_aniso_U_23
Sb 0.00330 0.00330 0.00320 0.00170 0.00000 0.00000
Na 0.01540 0.01540 0.01520 0.00770 0.00000 0.00000
Ca 0.01540 0.01540 0.01520 0.00770 0.00000 0.00000
Be1 0.00350 0.00350 0.00440 0.00170 0.00000 0.00000
Be2 0.00470 0.00470 0.00590 0.00190 0.00090 -0.00090
O1 0.00560 0.00560 0.00560 0.00280 0.00000 0.00000
O2 0.00460 0.00460 0.00800 0.00200 -0.00230 0.00230
O3 0.00770 0.00770 0.00490 0.00600 -0.00020 0.00020

loop_
_atom_site_label
_atom_site_fract_x
_atom_site_fract_y
_atom_site_fract_z
_atom_site_occupancy
Sb 0.33333 0.66667 0.00000 1.00000
Na 0.33333 0.66667 0.62450 0.89000
Ca 0.33333 0.66667 0.62450 0.04000
Be1 0.00000 0.00000 0.06290 1.00000
Be2 0.16640 0.83360 0.31260 1.00000
O1 0.00000 0.00000 0.37280 1.00000
O2 0.49610 0.50390 0.37060 1.00000
O3 0.16160 0.83840 0.12690 1.00000

loop_
_cod_related_entry_id
_cod_related_entry_database
_cod_related_entry_code
1 AMCSD 0005708
